data_4114734
loop_
_publ_author_name
'Chuan-De Wu'
'Can-Zhong Lu'
'Hong-Hui Zhuang'
'Jin-Shun Huang'

_publ_contact_author_address
; 
  The State Key Laboratory of Structural Chemistry,
  Fujian Institute of Research on the Structure of Matter,
  the Chinese Academy of Sciences, 
  Fuzhou, Fujian 350002, 
  P. R. China
;
_publ_contact_author_email czlu@ms.fjirsm.ac.cn
_publ_contact_author_fax 86-591-3714946
_publ_contact_author_name 'Can-Zhong Lu'
_publ_contact_author_phone 86-591-3792865
_publ_section_title
;
 Hydrothermal Assembly of a Novel Three-Dimensional Framework Formed by
 [GdMo12O42]9- Anions and Nine Coordinated GdIII Cations
;
_journal_name_full 'Journal of the American Chemical Society'
_journal_page_first 3836
_journal_page_last 3837
_journal_paper_doi 10.1021/ja017782w
_journal_volume 124
_journal_year 2002
_chemical_formula_sum 'Gd4 H24 Mo12 O60'
_chemical_formula_weight 2764.47
_chemical_name_systematic
;
 ?
;
_space_group_IT_number 167
_symmetry_cell_setting trigonal
_symmetry_space_group_name_Hall '-R 3 2"c'
_symmetry_space_group_name_H-M 'R -3 c :H'
_atom_sites_solution_hydrogens geom
_atom_sites_solution_primary direct
_atom_sites_solution_secondary difmap
_audit_creation_method SHELXL-97
_cell_angle_alpha 90.00
_cell_angle_beta 90.00
_cell_angle_gamma 120.00
_cell_formula_units_Z 6
_cell_length_a 17.2627(5)
_cell_length_b 17.2627(5)
_cell_length_c 25.6138(8)
_cell_measurement_reflns_used 3761
_cell_measurement_temperature 293(2)
_cell_measurement_theta_max 25.05
_cell_measurement_theta_min 2.09
_cell_volume 6610.3(3)
_computing_cell_refinement 'Siemens SMART & SAINT'
_computing_data_collection 'Siemens SMART'
_computing_data_reduction 'Siemens SMART & SAINT'
_computing_molecular_graphics 'SHELXL-97 (Sheldrick, 1997)'
_computing_publication_material 'SHELXL-97 (Sheldrick, 1997)'
_computing_structure_refinement 'SHELXL-97 (Sheldrick, 1997)'
_computing_structure_solution 'SHELXS-97 (Sheldrick, 1997)'
_diffrn_ambient_temperature 293(2)
_diffrn_measured_fraction_theta_full 0.998
_diffrn_measured_fraction_theta_max 0.998
_diffrn_measurement_device_type 'SMART CCD'
_diffrn_measurement_method 'phi and omega scans'
_diffrn_radiation_monochromator graphite
_diffrn_radiation_source 'fine-focus sealed tube'
_diffrn_radiation_type MoK\a
_diffrn_radiation_wavelength 0.71073
_diffrn_reflns_av_R_equivalents 0.0651
_diffrn_reflns_av_sigmaI/netI 0.0375
_diffrn_reflns_limit_h_max 20
_diffrn_reflns_limit_h_min -17
_diffrn_reflns_limit_k_max 20
_diffrn_reflns_limit_k_min -18
_diffrn_reflns_limit_l_max 30
_diffrn_reflns_limit_l_min -14
_diffrn_reflns_number 6613
_diffrn_reflns_theta_full 25.05
_diffrn_reflns_theta_max 25.05
_diffrn_reflns_theta_min 2.09
_diffrn_standards_decay_% none
_diffrn_standards_interval_count none
_diffrn_standards_interval_time none
_diffrn_standards_number none
_exptl_absorpt_coefficient_mu 9.364
_exptl_absorpt_correction_T_max 0.6639
_exptl_absorpt_correction_T_min 0.5106
_exptl_absorpt_correction_type empirical
_exptl_absorpt_process_details 'SADABS (Sheldrick, 1996)'
_exptl_crystal_colour Colorless
_exptl_crystal_density_diffrn 4.167
_exptl_crystal_description Prism
_exptl_crystal_F_000 7584
_exptl_crystal_size_max 0.20
_exptl_crystal_size_mid 0.16
_exptl_crystal_size_min 0.12
_refine_diff_density_max 1.970
_refine_diff_density_min -3.144
_refine_diff_density_rms 0.345
_refine_ls_extinction_coef 0.000036(11)
_refine_ls_extinction_expression Fc^*^=kFc[1+0.001xFc^2^\l^3^/sin(2\q)]^-1/4^
_refine_ls_extinction_method SHELXL
_refine_ls_goodness_of_fit_ref 1.105
_refine_ls_hydrogen_treatment mixed
_refine_ls_matrix_type full
_refine_ls_number_parameters 109
_refine_ls_number_reflns 1311
_refine_ls_number_restraints 0
_refine_ls_restrained_S_all 1.105
_refine_ls_R_factor_gt 0.0467
_refine_ls_shift/su_max 0.000
_refine_ls_shift/su_mean 0.000
_refine_ls_structure_factor_coef Fsqd
_refine_ls_weighting_details 'calc w=1/[\s^2^(Fo^2^)+(0.0500P)^2^+808.1702P] where P=(Fo^2^+2Fc^2^)/3'
_refine_ls_weighting_scheme calc
_refine_ls_wR_factor_gt 0.1124
_refine_ls_wR_factor_ref 0.1209
_reflns_number_gt 1131
_reflns_number_total 1311
_reflns_threshold_expression >2sigma(I)
_cod_data_source_file ja017782w_s3.cif
_cod_data_source_block JA017782w
_cod_original_sg_symbol_H-M 'R -3 c'
_cod_original_formula_sum 'H24 Gd4 Mo12 O60'
_cod_database_code 4114734
_refine_ls_r_factor_ref 0.0582

loop_
_symmetry_equiv_pos_as_xyz
'x, y, z'
'-y, x-y, z'
'-x+y, -x, z'
'y, x, -z+1/2'
'x-y, -y, -z+1/2'
'-x, -x+y, -z+1/2'
'x+2/3, y+1/3, z+1/3'
'-y+2/3, x-y+1/3, z+1/3'
'-x+y+2/3, -x+1/3, z+1/3'
'y+2/3, x+1/3, -z+5/6'
'x-y+2/3, -y+1/3, -z+5/6'
'-x+2/3, -x+y+1/3, -z+5/6'
'x+1/3, y+2/3, z+2/3'
'-y+1/3, x-y+2/3, z+2/3'
'-x+y+1/3, -x+2/3, z+2/3'
'y+1/3, x+2/3, -z+7/6'
'x-y+1/3, -y+2/3, -z+7/6'
'-x+1/3, -x+y+2/3, -z+7/6'
'-x, -y, -z'
'y, -x+y, -z'
'x-y, x, -z'
'-y, -x, z-1/2'
'-x+y, y, z-1/2'
'x, x-y, z-1/2'
'-x+2/3, -y+1/3, -z+1/3'
'y+2/3, -x+y+1/3, -z+1/3'
'x-y+2/3, x+1/3, -z+1/3'
'-y+2/3, -x+1/3, z-1/6'
'-x+y+2/3, y+1/3, z-1/6'
'x+2/3, x-y+1/3, z-1/6'
'-x+1/3, -y+2/3, -z+2/3'
'y+1/3, -x+y+2/3, -z+2/3'
'x-y+1/3, x+2/3, -z+2/3'
'-y+1/3, -x+2/3, z+1/6'
'-x+y+1/3, y+2/3, z+1/6'
'x+1/3, x-y+2/3, z+1/6'

loop_
_atom_site_label
_atom_site_type_symbol
_atom_site_fract_x
_atom_site_fract_y
_atom_site_fract_z
_atom_site_U_iso_or_equiv
_atom_site_adp_type
_atom_site_occupancy
_atom_site_symmetry_multiplicity
_atom_site_calc_flag
_atom_site_refinement_flags
Gd1 Gd 0.0000 0.66261(6) 0.2500 0.0241(3) Uani 1 2 d S
Gd2 Gd -0.3333 0.3333 0.3333 0.0148(4) Uani 1 6 d S
Mo1 Mo -0.11209(7) 0.47856(7) 0.36796(4) 0.0087(3) Uani 1 1 d .
Mo2 Mo -0.18686(7) 0.40450(7) 0.22697(4) 0.0105(3) Uani 1 1 d .
O1 O -0.0949(6) 0.5106(6) 0.2285(3) 0.017(2) Uani 1 1 d .
O2 O -0.2308(5) 0.4954(5) 0.3514(3) 0.0093(17) Uani 1 1 d .
O3 O -0.2326(5) 0.3730(6) 0.4122(3) 0.0109(18) Uani 1 1 d .
O4 O 0.0474(6) 0.6183(6) 0.1691(3) 0.0142(19) Uani 1 1 d .
O5 O 0.1516(6) 0.7777(6) 0.2246(3) 0.018(2) Uani 1 1 d .
O6 O 0.0788(8) 0.7481(7) 0.3295(5) 0.037(3) Uani 1 1 d .
O7 O -0.1337(6) 0.3291(6) 0.2370(3) 0.0155(19) Uani 1 1 d .
O8 O -0.2136(7) 0.3859(7) 0.1625(3) 0.020(2) Uani 1 1 d .
O9 O 0.0000 0.8012(10) 0.2500 0.058(6) Uani 1 2 d S
OW O 0.1295(16) 0.6667 0.4167 0.140(16) Uani 1 2 d S

loop_
_atom_site_aniso_label
_atom_site_aniso_U_11
_atom_site_aniso_U_22
_atom_site_aniso_U_33
_atom_site_aniso_U_23
_atom_site_aniso_U_13
_atom_site_aniso_U_12
Gd1 0.0205(6) 0.0214(5) 0.0300(6) 0.0034(2) 0.0068(4) 0.0103(3)
Gd2 0.0143(5) 0.0143(5) 0.0160(8) 0.000 0.000 0.0071(3)
Mo1 0.0072(5) 0.0078(6) 0.0105(5) 0.0002(4) -0.0011(4) 0.0034(4)
Mo2 0.0116(6) 0.0099(6) 0.0099(5) 0.0021(4) 0.0032(4) 0.0054(5)
O1 0.013(5) 0.017(5) 0.017(4) 0.012(4) 0.008(4) 0.005(4)
O2 0.009(4) 0.011(4) 0.012(4) 0.000(3) 0.002(3) 0.008(4)
O3 0.004(4) 0.008(4) 0.018(4) 0.001(3) 0.000(3) 0.001(3)
O4 0.012(4) 0.009(4) 0.023(5) 0.001(4) -0.001(4) 0.006(4)
O5 0.017(5) 0.020(5) 0.018(5) -0.005(4) 0.006(4) 0.009(4)
O6 0.034(6) 0.017(5) 0.042(6) -0.002(5) 0.020(5) 0.000(5)
O7 0.012(5) 0.018(5) 0.016(4) -0.003(4) 0.001(4) 0.007(4)
O8 0.028(5) 0.023(5) 0.013(4) 0.001(4) 0.003(4) 0.015(5)
O9 0.096(16) 0.037(7) 0.060(12) 0.028(6) 0.056(12) 0.048(8)
OW 0.104(15) 0.21(4) 0.14(3) -0.13(3) -0.067(14) 0.11(2)

loop_
_atom_type_symbol
_atom_type_description
_atom_type_scat_dispersion_real
_atom_type_scat_dispersion_imag
_atom_type_scat_source
H H 0.0000 0.0000 'International Tables Vol C Tables 4.2.6.8 and 6.1.1.4'
O O 0.0106 0.0060 'International Tables Vol C Tables 4.2.6.8 and 6.1.1.4'
Mo Mo -1.6832 0.6857 'International Tables Vol C Tables 4.2.6.8 and 6.1.1.4'
Gd Gd -0.1653 3.9035 'International Tables Vol C Tables 4.2.6.8 and 6.1.1.4'

loop_
_geom_angle_atom_site_label_1
_geom_angle_atom_site_label_2
_geom_angle_atom_site_label_3
_geom_angle
_geom_angle_site_symmetry_1
_geom_angle_site_symmetry_3
O1 Gd1 O1 80.3(4) . 6
O1 Gd1 O9 139.9(2) . .
O1 Gd1 O9 139.9(2) 6 .
O1 Gd1 O5 134.8(3) . .
O1 Gd1 O5 73.6(3) 6 .
O9 Gd1 O5 74.0(2) . .
O1 Gd1 O5 73.6(3) . 6
O1 Gd1 O5 134.8(3) 6 6
O9 Gd1 O5 74.0(2) . 6
O5 Gd1 O5 147.9(4) . 6
O1 Gd1 O4 70.3(3) . 6
O1 Gd1 O4 67.4(3) 6 6
O9 Gd1 O4 118.19(19) . 6
O5 Gd1 O4 127.9(3) . 6
O5 Gd1 O4 69.3(3) 6 6
O1 Gd1 O4 67.4(3) . .
O1 Gd1 O4 70.3(3) 6 .
O9 Gd1 O4 118.2(2) . .
O5 Gd1 O4 69.3(3) . .
O5 Gd1 O4 127.9(3) 6 .
O4 Gd1 O4 123.6(4) 6 .
O1 Gd1 O6 136.2(3) . .
O1 Gd1 O6 76.6(4) 6 .
O9 Gd1 O6 71.3(3) . .
O5 Gd1 O6 72.0(3) . .
O5 Gd1 O6 97.6(3) 6 .
O4 Gd1 O6 66.6(3) 6 .
O4 Gd1 O6 134.4(3) . .
O1 Gd1 O6 76.6(4) . 6
O1 Gd1 O6 136.2(3) 6 6
O9 Gd1 O6 71.3(3) . 6
O5 Gd1 O6 97.6(3) . 6
O5 Gd1 O6 72.0(3) 6 6
O4 Gd1 O6 134.4(3) 6 6
O4 Gd1 O6 66.6(3) . 6
O6 Gd1 O6 142.7(6) . 6
O2 Gd2 O2 63.35(11) 3_455 32_445
O2 Gd2 O2 63.35(11) 3_455 31_455
O2 Gd2 O2 116.64(11) 32_445 31_455
O2 Gd2 O2 180.00(16) 3_455 33
O2 Gd2 O2 116.64(11) 32_445 33
O2 Gd2 O2 116.65(11) 31_455 33
O2 Gd2 O2 116.64(11) 3_455 .
O2 Gd2 O2 63.36(11) 32_445 .
O2 Gd2 O2 179.998(1) 31_455 .
O2 Gd2 O2 63.36(11) 33 .
O2 Gd2 O2 116.64(11) 3_455 2_565
O2 Gd2 O2 180.0 32_445 2_565
O2 Gd2 O2 63.36(11) 31_455 2_565
O2 Gd2 O2 63.36(11) 33 2_565
O2 Gd2 O2 116.64(11) . 2_565
O2 Gd2 O3 63.8(3) 3_455 32_445
O2 Gd2 O3 62.7(3) 32_445 32_445
O2 Gd2 O3 64.6(3) 31_455 32_445
O2 Gd2 O3 116.2(3) 33 32_445
O2 Gd2 O3 115.4(3) . 32_445
O2 Gd2 O3 117.3(3) 2_565 32_445
O2 Gd2 O3 115.4(3) 3_455 31_455
O2 Gd2 O3 116.2(3) 32_445 31_455
O2 Gd2 O3 62.7(3) 31_455 31_455
O2 Gd2 O3 64.6(3) 33 31_455
O2 Gd2 O3 117.3(3) . 31_455
O2 Gd2 O3 63.8(3) 2_565 31_455
O3 Gd2 O3 62.7(3) 32_445 31_455
O2 Gd2 O3 117.3(3) 3_455 33
O2 Gd2 O3 64.6(3) 32_445 33
O2 Gd2 O3 116.2(3) 31_455 33
O2 Gd2 O3 62.7(3) 33 33
O2 Gd2 O3 63.8(3) . 33
O2 Gd2 O3 115.4(3) 2_565 33
O3 Gd2 O3 62.7(3) 32_445 33
O3 Gd2 O3 62.7(3) 31_455 33
O2 Gd2 O3 64.6(3) 3_455 .
O2 Gd2 O3 63.8(3) 32_445 .
O2 Gd2 O3 117.3(3) 31_455 .
O2 Gd2 O3 115.4(3) 33 .
O2 Gd2 O3 62.7(3) . .
O2 Gd2 O3 116.2(3) 2_565 .
O3 Gd2 O3 117.3(3) 32_445 .
O3 Gd2 O3 179.998(1) 31_455 .
O3 Gd2 O3 117.3(3) 33 .
O2 Gd2 O3 62.7(3) 3_455 3_455
O2 Gd2 O3 115.4(3) 32_445 3_455
O2 Gd2 O3 63.8(3) 31_455 3_455
O2 Gd2 O3 117.3(3) 33 3_455
O2 Gd2 O3 116.2(3) . 3_455
O2 Gd2 O3 64.6(3) 2_565 3_455
O3 Gd2 O3 117.3(3) 32_445 3_455
O3 Gd2 O3 117.3(3) 31_455 3_455
O3 Gd2 O3 179.998(1) 33 3_455
O3 Gd2 O3 62.7(3) . 3_455
O2 Gd2 O3 116.2(3) 3_455 2_565
O2 Gd2 O3 117.3(3) 32_445 2_565
O2 Gd2 O3 115.4(3) 31_455 2_565
O2 Gd2 O3 63.8(3) 33 2_565
O2 Gd2 O3 64.6(3) . 2_565
O2 Gd2 O3 62.7(3) 2_565 2_565
O3 Gd2 O3 180.0(4) 32_445 2_565
O3 Gd2 O3 117.3(3) 31_455 2_565
O3 Gd2 O3 117.3(3) 33 2_565
O3 Gd2 O3 62.7(3) . 2_565
O3 Gd2 O3 62.7(3) 3_455 2_565
O4 Mo1 O5 105.5(4) 6 35_445
O4 Mo1 O2 100.3(4) 6 32_445
O5 Mo1 O2 100.4(4) 35_445 32_445
O4 Mo1 O7 100.9(4) 6 33
O5 Mo1 O7 101.2(4) 35_445 33
O2 Mo1 O7 144.3(4) 32_445 33
O4 Mo1 O2 89.3(4) 6 .
O5 Mo1 O2 165.1(4) 35_445 .
O2 Mo1 O2 78.2(4) 32_445 .
O7 Mo1 O2 73.7(3) 33 .
O4 Mo1 O3 159.8(4) 6 .
O5 Mo1 O3 94.5(4) 35_445 .
O2 Mo1 O3 78.9(3) 32_445 .
O7 Mo1 O3 71.3(3) 33 .
O2 Mo1 O3 70.7(3) . .
O4 Mo1 Mo2 118.3(3) 6 33
O5 Mo1 Mo2 121.2(3) 35_445 33
O2 Mo1 Mo2 107.7(3) 32_445 33
O7 Mo1 Mo2 36.5(3) 33 33
O2 Mo1 Mo2 47.2(2) . 33
O3 Mo1 Mo2 45.1(2) . 33
O4 Mo1 Gd2 120.1(3) 6 .
O5 Mo1 Gd2 124.0(3) 35_445 .
O2 Mo1 Gd2 44.1(2) 32_445 .
O7 Mo1 Gd2 100.2(3) 33 .
O2 Mo1 Gd2 45.7(2) . .
O3 Mo1 Gd2 46.6(2) . .
Mo2 Mo1 Gd2 63.67(3) 33 .
O8 Mo2 O1 104.0(4) . .
O8 Mo2 O3 103.5(4) . 33
O1 Mo2 O3 97.5(4) . 33
O8 Mo2 O7 100.1(4) . .
O1 Mo2 O7 102.5(4) . .
O3 Mo2 O7 144.2(4) 33 .
O8 Mo2 O3 96.1(4) . 32_445
O1 Mo2 O3 159.9(4) . 32_445
O3 Mo2 O3 78.7(5) 33 32_445
O7 Mo2 O3 72.4(3) . 32_445
O8 Mo2 O2 166.2(4) . 32_445
O1 Mo2 O2 89.1(3) . 32_445
O3 Mo2 O2 78.5(3) 33 32_445
O7 Mo2 O2 72.4(3) . 32_445
O3 Mo2 O2 70.8(3) 32_445 32_445
O8 Mo2 Mo1 121.7(3) . 32_445
O1 Mo2 Mo1 118.6(3) . 32_445
O3 Mo2 Mo1 107.9(2) 33 32_445
O7 Mo2 Mo1 36.3(3) . 32_445
O3 Mo2 Mo1 46.5(2) 32_445 32_445
O2 Mo2 Mo1 45.9(2) 32_445 32_445
O8 Mo2 Gd2 127.6(3) . .
O1 Mo2 Gd2 118.4(3) . .
O3 Mo2 Gd2 44.8(2) 33 .
O7 Mo2 Gd2 99.3(3) . .
O3 Mo2 Gd2 46.1(2) 32_445 .
O2 Mo2 Gd2 45.4(2) 32_445 .
Mo1 Mo2 Gd2 63.04(3) 32_445 .
Mo2 O1 Gd1 161.0(5) . .
Mo1 O2 Mo1 133.6(4) 33 .
Mo1 O2 Mo2 132.7(4) 33 33
Mo1 O2 Mo2 86.9(3) . 33
Mo1 O2 Gd2 104.3(3) 33 .
Mo1 O2 Gd2 94.1(3) . .
Mo2 O2 Gd2 93.6(3) 33 .
Mo2 O3 Mo2 133.1(4) 32_445 33
Mo2 O3 Mo1 132.7(4) 32_445 .
Mo2 O3 Mo1 88.5(3) 33 .
Mo2 O3 Gd2 102.8(3) 32_445 .
Mo2 O3 Gd2 94.8(3) 33 .
Mo1 O3 Gd2 92.8(3) . .
Mo1 O4 Gd1 155.9(5) 6 .
Mo1 O5 Gd1 152.8(5) 29_455 .
Gd1 O6 OW 122.3(4) . .
Mo1 O7 Mo2 107.2(4) 32_445 .
O6 OW O8 135.7(3) . 8_565

loop_
_geom_bond_atom_site_label_1
_geom_bond_atom_site_label_2
_geom_bond_distance
_geom_bond_site_symmetry_2
Gd1 O1 2.360(9) .
Gd1 O1 2.360(9) 6
Gd1 O9 2.393(16) .
Gd1 O5 2.454(9) .
Gd1 O5 2.454(9) 6
Gd1 O4 2.484(9) 6
Gd1 O4 2.484(9) .
Gd1 O6 2.484(12) .
Gd1 O6 2.484(12) 6
Gd2 O2 2.495(8) 3_455
Gd2 O2 2.495(8) 32_445
Gd2 O2 2.495(8) 31_455
Gd2 O2 2.495(8) 33
Gd2 O2 2.495(8) .
Gd2 O2 2.495(8) 2_565
Gd2 O3 2.527(8) 32_445
Gd2 O3 2.527(8) 31_455
Gd2 O3 2.527(8) 33
Gd2 O3 2.527(8) .
Gd2 O3 2.527(8) 3_455
Gd2 O3 2.527(8) 2_565
Mo1 O4 1.706(9) 6
Mo1 O5 1.719(9) 35_445
Mo1 O2 1.882(8) 32_445
Mo1 O7 1.938(9) 33
Mo1 O2 2.250(8) .
Mo1 O3 2.267(8) .
Mo1 Mo2 3.1268(14) 33
Mo2 O8 1.701(9) .
Mo2 O1 1.724(9) .
Mo2 O3 1.918(9) 33
Mo2 O7 1.948(9) .
Mo2 O3 2.214(9) 32_445
Mo2 O2 2.298(8) 32_445
Mo2 Mo1 3.1269(14) 32_445
O2 Mo1 1.882(8) 33
O2 Mo2 2.298(8) 33
O3 Mo2 1.918(9) 32_445
O3 Mo2 2.214(9) 33
O4 Mo1 1.706(9) 6
O5 Mo1 1.719(9) 29_455
O6 OW 2.99(2) .
O7 Mo1 1.938(9) 32_445
OW O8 3.04(2) 8_565
